data_4517772
loop_
_publ_author_name
'Liu, Lei'
'Song, Hong'
'Liu, Yan-Hua'
'Wu, Le-Song'
'Shi, Bing-Feng'

_publ_section_title
;
 Achiral CpxIr(III)/Chiral Carboxylic Acid Catalyzed Enantioselective C--H
 Amidation of Ferrocenes under Mild Conditions
;
_journal_issue 13
_journal_name_full 'ACS Catalysis'
_journal_page_first 7117
_journal_page_last 7122
_journal_paper_doi 10.1021/acscatal.0c02049
_journal_volume 10
_journal_year 2020
_chemical_formula_moiety 'C26 H42 Cl4 Ir2'
_chemical_formula_sum 'C26 H42 Cl4 Ir2'
_chemical_formula_weight 880.79
_space_group_crystal_system triclinic
_space_group_IT_number 2
_space_group_name_Hall '-P 1'
_space_group_name_H-M_alt 'P -1'
_atom_sites_solution_hydrogens geom
_atom_sites_solution_primary dual
_audit_creation_date 2020-01-15
_audit_creation_method
;
Olex2 1.2
(compiled 2018.05.29 svn.r3508 for OlexSys, GUI svn.r5506)
;
_cell_angle_alpha 102.796(14)
_cell_angle_beta 99.295(16)
_cell_angle_gamma 100.694(10)
_cell_formula_units_Z 1
_cell_length_a 8.389(3)
_cell_length_b 9.214(2)
_cell_length_c 9.659(3)
_cell_measurement_reflns_used 7133
_cell_measurement_temperature 170(2)
_cell_measurement_theta_max 27.09
_cell_measurement_theta_min 2.53
_cell_volume 699.2(4)
_computing_cell_refinement 'SAINT V8.38A (?, 2016)'
_computing_data_reduction 'SAINT V8.38A (?, 2016)'
_computing_molecular_graphics 'Olex2 (Dolomanov et al., 2009)'
_computing_publication_material 'Olex2 (Dolomanov et al., 2009)'
_computing_structure_refinement 'ShelXL (Sheldrick, 2015)'
_computing_structure_solution 'ShelXT (Sheldrick, 2015)'
_diffrn_ambient_temperature 170.0
_diffrn_measured_fraction_theta_full 0.996
_diffrn_measured_fraction_theta_max 0.994
_diffrn_measurement_device_type 'zju Bruker D8 Venture Ims 3.0'
_diffrn_measurement_method '\f and \w scans'
_diffrn_radiation_type MoK\a
_diffrn_radiation_wavelength 0.71073
_diffrn_reflns_av_R_equivalents 0.0405
_diffrn_reflns_av_unetI/netI 0.0481
_diffrn_reflns_Laue_measured_fraction_full 0.996
_diffrn_reflns_Laue_measured_fraction_max 0.994
_diffrn_reflns_limit_h_max 10
_diffrn_reflns_limit_h_min -10
_diffrn_reflns_limit_k_max 11
_diffrn_reflns_limit_k_min -11
_diffrn_reflns_limit_l_max 12
_diffrn_reflns_limit_l_min -12
_diffrn_reflns_number 8647
_diffrn_reflns_point_group_measured_fraction_full 0.996
_diffrn_reflns_point_group_measured_fraction_max 0.994
_diffrn_reflns_theta_full 25.242
_diffrn_reflns_theta_max 27.069
_diffrn_reflns_theta_min 2.528
_diffrn_standards_number 0
_exptl_absorpt_coefficient_mu 9.902
_exptl_absorpt_correction_T_max 0.7455
_exptl_absorpt_correction_T_min 0.4528
_exptl_absorpt_correction_type multi-scan
_exptl_absorpt_process_details
;
SADABS-2016/2 (Bruker,2016/2) was used for absorption correction.
wR2(int) was 0.1253 before and 0.0518 after correction.
The Ratio of minimum to maximum transmission is 0.6074.
The \l/2 correction factor is Not present.
;
_exptl_crystal_colour orange
_exptl_crystal_colour_primary orange
_exptl_crystal_density_diffrn 2.092
_exptl_crystal_description block
_exptl_crystal_F_000 420
_exptl_crystal_size_max 0.09
_exptl_crystal_size_mid 0.07
_exptl_crystal_size_min 0.06
_refine_diff_density_max 1.670
_refine_diff_density_min -1.325
_refine_diff_density_rms 0.159
_refine_ls_extinction_method none
_refine_ls_goodness_of_fit_ref 1.057
_refine_ls_hydrogen_treatment constr
_refine_ls_matrix_type full
_refine_ls_number_parameters 152
_refine_ls_number_reflns 3061
_refine_ls_number_restraints 0
_refine_ls_restrained_S_all 1.057
_refine_ls_R_factor_all 0.0222
_refine_ls_R_factor_gt 0.0214
_refine_ls_shift/su_max 0.002
_refine_ls_shift/su_mean 0.000
_refine_ls_structure_factor_coef Fsqd
_refine_ls_weighting_details 'w=1/[\s^2^(Fo^2^)+(0.0026P)^2^+0.3247P] where P=(Fo^2^+2Fc^2^)/3'
_refine_ls_weighting_scheme calc
_refine_ls_wR_factor_gt 0.0497
_refine_ls_wR_factor_ref 0.0502
_reflns_Friedel_coverage 0.000
_reflns_number_gt 2966
_reflns_number_total 3061
_reflns_threshold_expression 'I > 2\s(I)'
_cod_data_source_file cs0c02049_si_002.cif
_cod_data_source_block 200115_ll_4_cat_0m
_cod_depositor_comments
;Adding full bibliography for 4517772--4517773.cif.

 Adding full bibliography for 4517772--4517773.cif.
;
_cod_original_cell_volume 699.3(3)
_cod_database_code 4517772
_shelx_shelxl_version_number 2016/6
_shelx_space_group_comment
;
The symmetry employed for this shelxl refinement is uniquely defined
by the following loop, which should always be used as a source of
symmetry information in preference to the above space-group names.
They are only intended as comments.
;
_shelx_estimated_absorpt_t_max 0.588
_shelx_estimated_absorpt_t_min 0.469
_olex2_refinement_description
;
1. Fixed Uiso
 At 1.5 times of:
  All C(H,H,H) groups
2.a Idealised Me refined as rotating group:
 C7(H7A,H7B,H7C), C8(H8A,H8B,H8C), C9(H9A,H9B,H9C), C10(H10A,H10B,H10C),
 C11(H11A,H11B,H11C), C12(H12A,H12B,H12C), C13(H13A,H13B,H13C)
;
_olex2_submission_special_instructions 'No special instructions were received'

loop_
_space_group_symop_operation_xyz
'x, y, z'
'-x, -y, -z'

loop_
_atom_site_label
_atom_site_type_symbol
_atom_site_fract_x
_atom_site_fract_y
_atom_site_fract_z
_atom_site_U_iso_or_equiv
_atom_site_adp_type
_atom_site_occupancy
_atom_site_site_symmetry_order
_atom_site_calc_flag
_atom_site_refinement_flags_posn
_atom_site_refinement_flags_adp
_atom_site_refinement_flags_occupancy
_atom_site_disorder_assembly
_atom_site_disorder_group
Ir1 Ir 0.31682(2) 0.39992(2) 0.84973(2) 0.01751(6) Uani 1 1 d . . . . .
Cl1 Cl 0.30344(12) 0.64511(9) 0.81046(10) 0.03002(19) Uani 1 1 d . . . . .
Cl2 Cl 0.61884(10) 0.47994(10) 0.88768(8) 0.02559(18) Uani 1 1 d . . . . .
C1 C 0.2288(4) 0.2336(4) 0.6471(3) 0.0198(6) Uani 1 1 d . . . . .
C2 C 0.3057(4) 0.1623(4) 0.7542(4) 0.0230(7) Uani 1 1 d . . . . .
C3 C 0.2188(4) 0.1733(4) 0.8710(4) 0.0229(7) Uani 1 1 d . . . . .
C4 C 0.0852(4) 0.2485(4) 0.8390(4) 0.0231(7) Uani 1 1 d . . . . .
C5 C 0.0878(4) 0.2808(4) 0.7001(4) 0.0208(7) Uani 1 1 d . . . . .
C6 C 0.2745(5) 0.2309(4) 0.4986(4) 0.0262(7) Uani 1 1 d . . . . .
C7 C 0.2020(6) 0.3434(5) 0.4256(4) 0.0413(10) Uani 1 1 d . . . . .
H7A H 0.081109 0.307379 0.396010 0.062 Uiso 1 1 calc GR . . . .
H7B H 0.248755 0.350016 0.339928 0.062 Uiso 1 1 calc GR . . . .
H7C H 0.229991 0.444710 0.494342 0.062 Uiso 1 1 calc GR . . . .
C8 C 0.2016(6) 0.0685(5) 0.4013(4) 0.0396(10) Uani 1 1 d . . . . .
H8A H 0.249273 -0.004355 0.445073 0.059 Uiso 1 1 calc GR . . . .
H8B H 0.228084 0.062194 0.305263 0.059 Uiso 1 1 calc GR . . . .
H8C H 0.080869 0.043864 0.391316 0.059 Uiso 1 1 calc GR . . . .
C9 C 0.4615(5) 0.2740(6) 0.5108(4) 0.0417(10) Uani 1 1 d . . . . .
H9A H 0.508930 0.370733 0.585108 0.063 Uiso 1 1 calc GR . . . .
H9B H 0.484673 0.285684 0.417060 0.063 Uiso 1 1 calc GR . . . .
H9C H 0.511248 0.193450 0.537942 0.063 Uiso 1 1 calc GR . . . .
C10 C 0.4462(5) 0.0835(5) 0.7531(5) 0.0362(9) Uani 1 1 d . . . . .
H10A H 0.544722 0.152867 0.742839 0.054 Uiso 1 1 calc GR . . . .
H10B H 0.415455 -0.008160 0.671394 0.054 Uiso 1 1 calc GR . . . .
H10C H 0.470504 0.054007 0.844347 0.054 Uiso 1 1 calc GR . . . .
C11 C 0.2565(6) 0.1133(5) 1.0014(4) 0.0357(9) Uani 1 1 d . . . . .
H11A H 0.374166 0.152779 1.048026 0.054 Uiso 1 1 calc GR . . . .
H11B H 0.231757 0.001309 0.971343 0.054 Uiso 1 1 calc GR . . . .
H11C H 0.188255 0.146461 1.070159 0.054 Uiso 1 1 calc GR . . . .
C12 C -0.0363(5) 0.2788(5) 0.9331(4) 0.0332(9) Uani 1 1 d . . . . .
H12A H 0.018356 0.298508 1.035267 0.050 Uiso 1 1 calc GR . . . .
H12B H -0.129696 0.189453 0.907927 0.050 Uiso 1 1 calc GR . . . .
H12C H -0.077267 0.368144 0.917846 0.050 Uiso 1 1 calc GR . . . .
C13 C -0.0399(5) 0.3526(5) 0.6312(5) 0.0347(9) Uani 1 1 d . . . . .
H13A H -0.112688 0.378381 0.698113 0.052 Uiso 1 1 calc GR . . . .
H13B H -0.106033 0.280487 0.540940 0.052 Uiso 1 1 calc GR . . . .
H13C H 0.015835 0.445803 0.609724 0.052 Uiso 1 1 calc GR . . . .

loop_
_atom_site_aniso_label
_atom_site_aniso_U_11
_atom_site_aniso_U_22
_atom_site_aniso_U_33
_atom_site_aniso_U_23
_atom_site_aniso_U_13
_atom_site_aniso_U_12
Ir1 0.01576(8) 0.01859(8) 0.01695(8) 0.00206(5) 0.00431(5) 0.00325(5)
Cl1 0.0336(5) 0.0209(4) 0.0353(5) 0.0072(3) 0.0078(4) 0.0052(3)
Cl2 0.0183(4) 0.0344(4) 0.0193(4) -0.0012(3) 0.0058(3) 0.0027(3)
C1 0.0198(16) 0.0178(15) 0.0188(15) 0.0004(11) 0.0051(12) 0.0013(12)
C2 0.0242(17) 0.0173(15) 0.0264(17) 0.0025(12) 0.0056(13) 0.0061(12)
C3 0.0203(17) 0.0211(16) 0.0259(17) 0.0059(12) 0.0052(13) 0.0010(13)
C4 0.0225(17) 0.0188(15) 0.0262(16) 0.0033(12) 0.0073(13) 0.0017(12)
C5 0.0168(15) 0.0184(15) 0.0240(16) 0.0037(12) 0.0006(12) 0.0015(12)
C6 0.036(2) 0.0211(16) 0.0203(16) 0.0029(12) 0.0083(14) 0.0034(14)
C7 0.062(3) 0.039(2) 0.030(2) 0.0152(16) 0.0124(19) 0.017(2)
C8 0.055(3) 0.030(2) 0.0259(19) -0.0009(15) 0.0112(18) -0.0011(19)
C9 0.037(2) 0.054(3) 0.032(2) 0.0086(18) 0.0162(17) 0.000(2)
C10 0.035(2) 0.038(2) 0.044(2) 0.0145(17) 0.0137(17) 0.0205(17)
C11 0.041(2) 0.036(2) 0.033(2) 0.0172(16) 0.0089(17) 0.0051(17)
C12 0.0262(19) 0.033(2) 0.038(2) 0.0024(15) 0.0144(16) 0.0013(15)
C13 0.027(2) 0.035(2) 0.045(2) 0.0172(17) 0.0009(16) 0.0113(16)

loop_
_atom_type_symbol
_atom_type_description
_atom_type_scat_dispersion_real
_atom_type_scat_dispersion_imag
_atom_type_scat_source
C C 0.0033 0.0016 'International Tables Vol C Tables 4.2.6.8 and 6.1.1.4'
H H 0.0000 0.0000 'International Tables Vol C Tables 4.2.6.8 and 6.1.1.4'
Cl Cl 0.1484 0.1585 'International Tables Vol C Tables 4.2.6.8 and 6.1.1.4'
Ir Ir -1.4442 7.9887 'International Tables Vol C Tables 4.2.6.8 and 6.1.1.4'

loop_
_geom_angle_atom_site_label_1
_geom_angle_atom_site_label_2
_geom_angle_atom_site_label_3
_geom_angle
_geom_angle_site_symmetry_1
_geom_angle_site_symmetry_3
_geom_angle_publ_flag
Cl1 Ir1 Cl2 87.69(4) . . ?
Cl1 Ir1 Cl2 88.27(4) . 2_667 ?
Cl2 Ir1 Cl2 80.96(3) . 2_667 ?
C1 Ir1 Cl1 108.23(10) . . ?
C1 Ir1 Cl2 161.17(9) . 2_667 ?
C1 Ir1 Cl2 108.03(9) . . ?
C1 Ir1 C2 40.17(13) . . ?
C1 Ir1 C3 66.77(13) . . ?
C1 Ir1 C4 67.19(13) . . ?
C1 Ir1 C5 40.06(13) . . ?
C2 Ir1 Cl1 147.20(10) . . ?
C2 Ir1 Cl2 124.45(10) . 2_667 ?
C2 Ir1 Cl2 94.72(10) . . ?
C2 Ir1 C3 38.76(13) . . ?
C3 Ir1 Cl1 155.91(10) . . ?
C3 Ir1 Cl2 116.39(10) . . ?
C3 Ir1 Cl2 94.46(9) . 2_667 ?
C4 Ir1 Cl1 116.59(10) . . ?
C4 Ir1 Cl2 155.69(10) . . ?
C4 Ir1 Cl2 97.67(9) . 2_667 ?
C4 Ir1 C2 65.87(13) . . ?
C4 Ir1 C3 39.32(14) . . ?
C4 Ir1 C5 39.21(13) . . ?
C5 Ir1 Cl1 94.99(10) . . ?
C5 Ir1 Cl2 132.01(10) . 2_667 ?
C5 Ir1 Cl2 146.92(10) . . ?
C5 Ir1 C2 66.00(13) . . ?
C5 Ir1 C3 65.62(13) . . ?
Ir1 Cl2 Ir1 99.04(3) . 2_667 ?
C2 C1 Ir1 71.17(17) . . ?
C2 C1 C6 124.7(3) . . ?
C5 C1 Ir1 70.76(17) . . ?
C5 C1 C2 106.1(3) . . ?
C5 C1 C6 128.5(3) . . ?
C6 C1 Ir1 130.4(2) . . ?
C1 C2 Ir1 68.66(18) . . ?
C1 C2 C10 130.4(3) . . ?
C3 C2 Ir1 70.86(19) . . ?
C3 C2 C1 108.6(3) . . ?
C3 C2 C10 120.9(3) . . ?
C10 C2 Ir1 127.8(3) . . ?
C2 C3 Ir1 70.38(19) . . ?
C2 C3 C4 108.4(3) . . ?
C2 C3 C11 125.7(4) . . ?
C4 C3 Ir1 69.58(19) . . ?
C4 C3 C11 125.9(3) . . ?
C11 C3 Ir1 127.2(2) . . ?
C3 C4 Ir1 71.10(19) . . ?
C3 C4 C12 124.8(3) . . ?
C5 C4 Ir1 70.44(18) . . ?
C5 C4 C3 107.9(3) . . ?
C5 C4 C12 127.3(4) . . ?
C12 C4 Ir1 126.1(2) . . ?
C1 C5 Ir1 69.18(17) . . ?
C1 C5 C13 129.5(3) . . ?
C4 C5 Ir1 70.34(18) . . ?
C4 C5 C1 108.9(3) . . ?
C4 C5 C13 121.6(3) . . ?
C13 C5 Ir1 126.2(2) . . ?
C7 C6 C1 112.5(3) . . ?
C8 C6 C1 107.0(3) . . ?
C8 C6 C7 108.5(3) . . ?
C9 C6 C1 112.2(3) . . ?
C9 C6 C7 106.3(3) . . ?
C9 C6 C8 110.4(4) . . ?
C6 C7 H7A 109.5 . . ?
C6 C7 H7B 109.5 . . ?
C6 C7 H7C 109.5 . . ?
H7A C7 H7B 109.5 . . ?
H7A C7 H7C 109.5 . . ?
H7B C7 H7C 109.5 . . ?
C6 C8 H8A 109.5 . . ?
C6 C8 H8B 109.5 . . ?
C6 C8 H8C 109.5 . . ?
H8A C8 H8B 109.5 . . ?
H8A C8 H8C 109.5 . . ?
H8B C8 H8C 109.5 . . ?
C6 C9 H9A 109.5 . . ?
C6 C9 H9B 109.5 . . ?
C6 C9 H9C 109.5 . . ?
H9A C9 H9B 109.5 . . ?
H9A C9 H9C 109.5 . . ?
H9B C9 H9C 109.5 . . ?
C2 C10 H10A 109.5 . . ?
C2 C10 H10B 109.5 . . ?
C2 C10 H10C 109.5 . . ?
H10A C10 H10B 109.5 . . ?
H10A C10 H10C 109.5 . . ?
H10B C10 H10C 109.5 . . ?
C3 C11 H11A 109.5 . . ?
C3 C11 H11B 109.5 . . ?
C3 C11 H11C 109.5 . . ?
H11A C11 H11B 109.5 . . ?
H11A C11 H11C 109.5 . . ?
H11B C11 H11C 109.5 . . ?
C4 C12 H12A 109.5 . . ?
C4 C12 H12B 109.5 . . ?
C4 C12 H12C 109.5 . . ?
H12A C12 H12B 109.5 . . ?
H12A C12 H12C 109.5 . . ?
H12B C12 H12C 109.5 . . ?
C5 C13 H13A 109.5 . . ?
C5 C13 H13B 109.5 . . ?
C5 C13 H13C 109.5 . . ?
H13A C13 H13B 109.5 . . ?
H13A C13 H13C 109.5 . . ?
H13B C13 H13C 109.5 . . ?

loop_
_geom_bond_atom_site_label_1
_geom_bond_atom_site_label_2
_geom_bond_distance
_geom_bond_site_symmetry_2
_geom_bond_publ_flag
Ir1 Cl1 2.3916(11) . ?
Ir1 Cl2 2.4463(11) . ?
Ir1 Cl2 2.4582(10) 2_667 ?
Ir1 C1 2.124(3) . ?
Ir1 C2 2.158(3) . ?
Ir1 C3 2.164(3) . ?
Ir1 C4 2.144(3) . ?
Ir1 C5 2.145(3) . ?
C1 C2 1.471(5) . ?
C1 C5 1.462(5) . ?
C1 C6 1.540(5) . ?
C2 C3 1.434(5) . ?
C2 C10 1.495(5) . ?
C3 C4 1.450(5) . ?
C3 C11 1.495(5) . ?
C4 C5 1.439(5) . ?
C4 C12 1.496(5) . ?
C5 C13 1.502(5) . ?
C6 C7 1.536(6) . ?
C6 C8 1.532(5) . ?
C6 C9 1.523(6) . ?
C7 H7A 0.9800 . ?
C7 H7B 0.9800 . ?
C7 H7C 0.9800 . ?
C8 H8A 0.9800 . ?
C8 H8B 0.9800 . ?
C8 H8C 0.9800 . ?
C9 H9A 0.9800 . ?
C9 H9B 0.9800 . ?
C9 H9C 0.9800 . ?
C10 H10A 0.9800 . ?
C10 H10B 0.9800 . ?
C10 H10C 0.9800 . ?
C11 H11A 0.9800 . ?
C11 H11B 0.9800 . ?
C11 H11C 0.9800 . ?
C12 H12A 0.9800 . ?
C12 H12B 0.9800 . ?
C12 H12C 0.9800 . ?
C13 H13A 0.9800 . ?
C13 H13B 0.9800 . ?
C13 H13C 0.9800 . ?
